data_4329292
loop_
_publ_author_name
'G\"ulnur Taban-\,Cali\,skan'
'Daniel Mesquita Fernandes'
'Jean-Claude Daran'
'Dominique Agustin'
'Funda Demirhan'
'Rinaldo Poli'

_publ_contact_author_address
;
Laboratoire de Chimie de Coordination
UPR-CNRS 8241
205, route de Narbonne
31077 Toulouse cedex, France
;
_publ_contact_author_email ' daran@lcc-toulouse.fr '
_publ_contact_author_fax ' (33) 5 61 55 30 03 '
_publ_contact_author_name 'Daran, Jean-Claude'
_publ_contact_author_phone ' (33) 5 61 33 31 18 '
_publ_section_title
;
 Rational Synthesis and Characterization of the Mixed-Metal Organometallic
 Polyoxometalates [Cp*Mo~x~W~6-x~O~18~]^-^ (x = 0, 1, 5, 6)
;
_journal_name_full 'Inorganic Chemistry'
_journal_page_first 5931
_journal_page_last 5940
_journal_paper_doi 10.1021/ic300578g
_journal_volume 51
_journal_year 2012
_chemical_formula_moiety 'C10 H15 Mo6 O18, C24 H20 P, C3 H6 O'
_chemical_formula_sum 'C37 H41 Mo6 O19 P'
_chemical_formula_weight 1396.31
_chemical_name_systematic
; 
 ? 
;
_space_group_IT_number 62
_symmetry_cell_setting orthorhombic
_symmetry_space_group_name_Hall '-P 2ac 2n'
_symmetry_space_group_name_H-M 'P n m a'
_atom_sites_solution_hydrogens geom
_atom_sites_solution_primary direct
_atom_sites_solution_secondary difmap
_audit_creation_method SHELXL-97
_cell_angle_alpha 90.00
_cell_angle_beta 90.00
_cell_angle_gamma 90.00
_cell_formula_units_Z 4
_cell_length_a 14.8994(7)
_cell_length_b 13.8507(7)
_cell_length_c 21.2967(8)
_cell_measurement_reflns_used 13402
_cell_measurement_temperature 180(2)
_cell_measurement_theta_max 28.47
_cell_measurement_theta_min 2.89
_cell_volume 4394.9(3)
_computing_cell_refinement CrysAlisPro
_computing_data_collection 'CrysAlisPro (Oxford Diffraction,2010)'
_computing_data_reduction CrysAlisPro
_computing_molecular_graphics 'ORTEPIII (Burnett & Johnson, 1996); ORTEP-3 for Windows (Farrugia, 1997)'
_computing_publication_material SHELXL-97
_computing_structure_refinement 'SHELXL-97 (Sheldrick, 2008)'
_computing_structure_solution 'SIR-97 (Altomare et al., 1999)'
_diffrn_ambient_temperature 180(2)
_diffrn_detector_area_resol_mean 8.2632
_diffrn_measured_fraction_theta_full 0.998
_diffrn_measured_fraction_theta_max 0.998
_diffrn_measurement_device_type 'Xcalibur, Sapphire1, long nozzle'
_diffrn_measurement_method '\w scan'
_diffrn_radiation_monochromator graphite
_diffrn_radiation_source 'fine-focus sealed tube'
_diffrn_radiation_type MoK\a
_diffrn_radiation_wavelength 0.71073
_diffrn_reflns_av_R_equivalents 0.0233
_diffrn_reflns_av_sigmaI/netI 0.0159
_diffrn_reflns_limit_h_max 18
_diffrn_reflns_limit_h_min -18
_diffrn_reflns_limit_k_max 17
_diffrn_reflns_limit_k_min -15
_diffrn_reflns_limit_l_max 26
_diffrn_reflns_limit_l_min -26
_diffrn_reflns_number 24229
_diffrn_reflns_theta_full 26.37
_diffrn_reflns_theta_max 26.37
_diffrn_reflns_theta_min 2.90
_exptl_absorpt_coefficient_mu 1.773
_exptl_absorpt_correction_T_max 1.00000
_exptl_absorpt_correction_T_min 0.72230
_exptl_absorpt_correction_type multi-scan
_exptl_absorpt_process_details
;
empirical absorption correction using spherical harmonics,
 implemented in SCALE3 ABSPACK scaling algorithm.
CrysAlisPro (Oxford Diffraction, 2010)
;
_exptl_crystal_colour orange
_exptl_crystal_density_diffrn 2.110
_exptl_crystal_description stick
_exptl_crystal_F_000 2728
_exptl_crystal_size_max 0.51
_exptl_crystal_size_mid 0.19
_exptl_crystal_size_min 0.15
_refine_diff_density_max 0.591
_refine_diff_density_min -0.944
_refine_diff_density_rms 0.115
_refine_ls_extinction_method none
_refine_ls_goodness_of_fit_ref 1.138
_refine_ls_hydrogen_treatment constr
_refine_ls_matrix_type full
_refine_ls_number_parameters 310
_refine_ls_number_reflns 4682
_refine_ls_number_restraints 0
_refine_ls_restrained_S_all 1.138
_refine_ls_R_factor_all 0.0355
_refine_ls_R_factor_gt 0.0271
_refine_ls_shift/su_max 0.006
_refine_ls_shift/su_mean 0.000
_refine_ls_structure_factor_coef Fsqd
_refine_ls_weighting_details 'calc w=1/[\s^2^(Fo^2^)+(0.0245P)^2^+9.2350P] where P=(Fo^2^+2Fc^2^)/3'
_refine_ls_weighting_scheme calc
_refine_ls_wR_factor_gt 0.0621
_refine_ls_wR_factor_ref 0.0674
_reflns_number_gt 3956
_reflns_number_total 4682
_reflns_threshold_expression I>2\s(I)
_cod_data_source_file ic300578g_si_002_3.cif
_cod_data_source_block 1c
_cod_database_code 4329292

loop_
_symmetry_equiv_pos_as_xyz
'x, y, z'
'-x+1/2, -y, z+1/2'
'-x, y+1/2, -z'
'x+1/2, -y+1/2, -z+1/2'
'-x, -y, -z'
'x-1/2, y, -z-1/2'
'x, -y-1/2, z'
'-x-1/2, y-1/2, z-1/2'

loop_
_atom_site_label
_atom_site_type_symbol
_atom_site_fract_x
_atom_site_fract_y
_atom_site_fract_z
_atom_site_U_iso_or_equiv
_atom_site_adp_type
_atom_site_occupancy
_atom_site_symmetry_multiplicity
_atom_site_calc_flag
_atom_site_refinement_flags
Mo1 Mo 0.38840(2) 0.7500 0.902253(18) 0.01950(10) Uani 1 2 d S
Mo2 Mo 0.232722(17) 0.631166(18) 0.980766(12) 0.01652(8) Uani 1 1 d .
Mo3 Mo 0.229384(18) 0.63105(2) 0.826204(12) 0.01945(8) Uani 1 1 d .
Mo4 Mo 0.07885(2) 0.7500 0.905908(15) 0.01176(8) Uani 1 2 d S
O1 O 0.22035(18) 0.7500 0.90392(12) 0.0131(6) Uani 1 2 d S
O2 O 0.10736(14) 0.65362(16) 0.84062(9) 0.0203(5) Uani 1 1 d .
O3 O 0.10785(14) 0.65224(15) 0.96629(9) 0.0192(4) Uani 1 1 d .
O4 O 0.2302(2) 0.7500 1.02795(13) 0.0188(6) Uani 1 2 d S
O5 O 0.23158(15) 0.55826(16) 0.90364(10) 0.0226(5) Uani 1 1 d .
O6 O 0.35527(14) 0.65659(16) 0.96493(10) 0.0225(5) Uani 1 1 d .
O7 O 0.35428(14) 0.65618(16) 0.84321(10) 0.0230(5) Uani 1 1 d .
O8 O 0.2323(2) 0.7500 0.77889(13) 0.0206(6) Uani 1 2 d S
O11 O 0.5007(2) 0.7500 0.90252(18) 0.0359(9) Uani 1 2 d S
O21 O 0.23415(15) 0.54521(16) 1.03638(10) 0.0254(5) Uani 1 1 d .
O31 O 0.23182(16) 0.54578(18) 0.77051(11) 0.0322(6) Uani 1 1 d .
C1 C -0.06374(19) 0.6991(2) 0.95256(14) 0.0225(7) Uani 1 1 d .
C2 C -0.0610(2) 0.6672(3) 0.88953(15) 0.0253(7) Uani 1 1 d .
C3 C -0.0581(3) 0.7500 0.8506(2) 0.0256(11) Uani 1 2 d S
C4 C -0.0643(3) 0.5652(3) 0.8684(2) 0.0523(12) Uani 1 1 d .
H4A H -0.0107 0.5506 0.8435 0.078 Uiso 1 1 calc R
H4B H -0.1180 0.5551 0.8427 0.078 Uiso 1 1 calc R
H4C H -0.0664 0.5226 0.9051 0.078 Uiso 1 1 calc R
C5 C -0.0693(2) 0.6363(3) 1.00828(18) 0.0389(10) Uani 1 1 d .
H5A H -0.0416 0.6689 1.0442 0.058 Uiso 1 1 calc R
H5B H -0.0375 0.5756 0.9999 0.058 Uiso 1 1 calc R
H5C H -0.1324 0.6225 1.0177 0.058 Uiso 1 1 calc R
C6 C -0.0567(3) 0.7500 0.7809(2) 0.0466(17) Uani 1 2 d S
H61 H -0.1178 0.7500 0.7645 0.070 Uiso 1 2 d SR
H62 H -0.0223 0.8035 0.7630 0.070 Uiso 1 1 d R
P1 P 0.35187(7) 0.2500 0.90775(5) 0.0159(2) Uani 1 2 d S
C111 C 0.2473(3) 0.2500 0.86579(19) 0.0171(9) Uani 1 2 d S
C112 C 0.2045(2) 0.1631(2) 0.85279(15) 0.0242(7) Uani 1 1 d .
H112 H 0.2330 0.1034 0.8621 0.029 Uiso 1 1 calc R
C113 C 0.1205(2) 0.1646(3) 0.82624(16) 0.0329(8) Uani 1 1 d .
H113 H 0.0912 0.1053 0.8170 0.039 Uiso 1 1 calc R
C114 C 0.0782(3) 0.2500 0.8129(2) 0.0330(12) Uani 1 2 d S
H114 H 0.0200 0.2500 0.7946 0.040 Uiso 1 2 calc SR
C211 C 0.3267(3) 0.2500 0.98996(18) 0.0157(8) Uani 1 2 d S
C212 C 0.3129(2) 0.3365(2) 1.02120(14) 0.0204(6) Uani 1 1 d .
H212 H 0.3188 0.3959 0.9993 0.024 Uiso 1 1 calc R
C213 C 0.2907(2) 0.3364(2) 1.08386(14) 0.0219(7) Uani 1 1 d .
H213 H 0.2820 0.3958 1.1053 0.026 Uiso 1 1 calc R
C214 C 0.2810(3) 0.2500 1.1157(2) 0.0220(10) Uani 1 2 d S
H214 H 0.2676 0.2500 1.1593 0.026 Uiso 1 2 calc SR
C311 C 0.4174(2) 0.3542(2) 0.88805(14) 0.0188(6) Uani 1 1 d .
C312 C 0.4793(2) 0.3900(2) 0.93041(16) 0.0255(7) Uani 1 1 d .
H312 H 0.4835 0.3632 0.9714 0.031 Uiso 1 1 calc R
C313 C 0.5350(2) 0.4646(3) 0.91292(17) 0.0333(8) Uani 1 1 d .
H313 H 0.5777 0.4892 0.9419 0.040 Uiso 1 1 calc R
C314 C 0.5290(2) 0.5036(3) 0.85375(19) 0.0343(8) Uani 1 1 d .
H314 H 0.5665 0.5563 0.8423 0.041 Uiso 1 1 calc R
C315 C 0.4691(2) 0.4666(3) 0.81132(17) 0.0332(8) Uani 1 1 d .
H315 H 0.4662 0.4929 0.7702 0.040 Uiso 1 1 calc R
C316 C 0.4132(2) 0.3916(3) 0.82764(15) 0.0276(7) Uani 1 1 d .
H316 H 0.3721 0.3658 0.7979 0.033 Uiso 1 1 calc R
O40 O 0.1558(4) 0.7500 1.2083(3) 0.108(2) Uani 1 2 d S
C40 C 0.2744(5) 0.6607(4) 1.1718(2) 0.098(3) Uani 1 1 d .
H40A H 0.3244 0.6531 1.2013 0.147 Uiso 1 1 calc R
H40B H 0.2976 0.6625 1.1288 0.147 Uiso 1 1 calc R
H40C H 0.2330 0.6061 1.1763 0.147 Uiso 1 1 calc R
C41 C 0.2272(4) 0.7500 1.1852(2) 0.0428(14) Uani 1 2 d S

loop_
_atom_site_aniso_label
_atom_site_aniso_U_11
_atom_site_aniso_U_22
_atom_site_aniso_U_33
_atom_site_aniso_U_23
_atom_site_aniso_U_13
_atom_site_aniso_U_12
Mo1 0.00997(18) 0.0221(2) 0.0264(2) 0.000 0.00045(14) 0.000
Mo2 0.01661(14) 0.01308(14) 0.01985(13) 0.00492(9) -0.00298(10) 0.00056(10)
Mo3 0.01775(15) 0.02095(16) 0.01965(14) -0.00917(10) 0.00264(10) 0.00121(11)
Mo4 0.00936(17) 0.01507(18) 0.01085(15) 0.000 -0.00018(12) 0.000
O1 0.0137(14) 0.0115(14) 0.0140(13) 0.000 -0.0006(10) 0.000
O2 0.0159(11) 0.0260(12) 0.0190(10) -0.0059(9) 0.0000(8) -0.0035(9)
O3 0.0158(11) 0.0212(11) 0.0207(10) 0.0060(9) 0.0007(8) -0.0027(9)
O4 0.0230(16) 0.0177(16) 0.0157(14) 0.000 -0.0026(12) 0.000
O5 0.0271(12) 0.0151(11) 0.0256(11) -0.0014(9) 0.0001(9) 0.0009(9)
O6 0.0148(11) 0.0250(12) 0.0277(11) 0.0059(9) -0.0043(9) 0.0049(9)
O7 0.0168(11) 0.0247(12) 0.0277(11) -0.0064(9) 0.0051(9) 0.0040(9)
O8 0.0210(16) 0.0280(17) 0.0127(14) 0.000 0.0034(11) 0.000
O11 0.0114(16) 0.044(2) 0.053(2) 0.000 0.0008(15) 0.000
O21 0.0319(13) 0.0183(12) 0.0260(11) 0.0074(9) -0.0040(9) 0.0023(10)
O31 0.0373(14) 0.0319(14) 0.0273(12) -0.0152(10) 0.0031(10) 0.0012(11)
C1 0.0098(14) 0.0330(18) 0.0247(15) 0.0032(14) 0.0047(11) -0.0017(13)
C2 0.0116(15) 0.0333(19) 0.0310(17) -0.0092(14) 0.0020(12) -0.0068(14)
C3 0.006(2) 0.052(3) 0.019(2) 0.000 -0.0028(16) 0.000
C4 0.037(2) 0.045(3) 0.075(3) -0.027(2) 0.019(2) -0.019(2)
C5 0.0223(19) 0.053(3) 0.042(2) 0.0231(18) 0.0085(16) -0.0027(17)
C6 0.016(2) 0.108(5) 0.016(2) 0.000 -0.0056(18) 0.000
P1 0.0182(5) 0.0127(5) 0.0169(5) 0.000 -0.0025(4) 0.000
C111 0.019(2) 0.018(2) 0.0151(19) 0.000 -0.0005(16) 0.000
C112 0.0228(17) 0.0227(17) 0.0271(16) 0.0016(13) -0.0024(13) -0.0039(14)
C113 0.030(2) 0.036(2) 0.0325(18) -0.0036(16) -0.0039(14) -0.0124(17)
C114 0.018(2) 0.057(4) 0.024(2) 0.000 -0.0043(18) 0.000
C211 0.014(2) 0.018(2) 0.0157(19) 0.000 -0.0035(15) 0.000
C212 0.0194(16) 0.0160(16) 0.0258(15) 0.0009(12) -0.0011(12) 0.0014(13)
C213 0.0157(15) 0.0246(17) 0.0254(15) -0.0063(13) -0.0003(12) 0.0014(13)
C214 0.011(2) 0.036(3) 0.019(2) 0.000 -0.0009(16) 0.000
C311 0.0197(16) 0.0150(15) 0.0216(14) -0.0006(11) 0.0024(12) -0.0012(12)
C312 0.0221(17) 0.0279(18) 0.0264(16) 0.0016(13) -0.0036(13) -0.0037(14)
C313 0.0266(19) 0.033(2) 0.040(2) -0.0020(16) -0.0066(15) -0.0103(16)
C314 0.0281(19) 0.0213(19) 0.053(2) 0.0050(16) 0.0074(16) -0.0061(15)
C315 0.035(2) 0.030(2) 0.0344(19) 0.0134(15) 0.0031(15) -0.0028(16)
C316 0.0275(18) 0.0282(19) 0.0269(17) 0.0043(14) -0.0024(13) -0.0048(15)
O40 0.072(4) 0.182(7) 0.070(4) 0.000 0.025(3) 0.000
C40 0.185(8) 0.074(4) 0.034(3) -0.010(3) -0.016(3) 0.053(5)
C41 0.056(4) 0.050(4) 0.022(3) 0.000 0.003(2) 0.000

loop_
_atom_type_symbol
_atom_type_description
_atom_type_scat_dispersion_real
_atom_type_scat_dispersion_imag
_atom_type_scat_source
C C 0.0033 0.0016 'International Tables Vol C Tables 4.2.6.8 and 6.1.1.4'
H H 0.0000 0.0000 'International Tables Vol C Tables 4.2.6.8 and 6.1.1.4'
O O 0.0106 0.0060 'International Tables Vol C Tables 4.2.6.8 and 6.1.1.4'
P P 0.1023 0.0942 'International Tables Vol C Tables 4.2.6.8 and 6.1.1.4'
Mo Mo -1.6832 0.6857 'International Tables Vol C Tables 4.2.6.8 and 6.1.1.4'

loop_
_geom_angle_atom_site_label_1
_geom_angle_atom_site_label_2
_geom_angle_atom_site_label_3
_geom_angle
_geom_angle_site_symmetry_1
_geom_angle_site_symmetry_3
O11 Mo1 O7 105.84(11) . .
O11 Mo1 O7 105.84(11) . 7_575
O7 Mo1 O7 87.55(14) . 7_575
O11 Mo1 O6 104.73(11) . 7_575
O7 Mo1 O6 149.37(9) . 7_575
O7 Mo1 O6 85.97(10) 7_575 7_575
O11 Mo1 O6 104.73(11) . .
O7 Mo1 O6 85.97(10) . .
O7 Mo1 O6 149.37(9) 7_575 .
O6 Mo1 O6 84.54(14) 7_575 .
O11 Mo1 O1 179.00(14) . .
O7 Mo1 O1 74.86(8) . .
O7 Mo1 O1 74.86(8) 7_575 .
O6 Mo1 O1 74.55(8) 7_575 .
O6 Mo1 O1 74.55(8) . .
O21 Mo2 O6 104.22(10) . .
O21 Mo2 O3 103.57(10) . .
O6 Mo2 O3 152.20(9) . .
O21 Mo2 O5 103.27(10) . .
O6 Mo2 O5 87.37(10) . .
O3 Mo2 O5 86.21(9) . .
O21 Mo2 O4 103.76(11) . .
O6 Mo2 O4 87.27(11) . .
O3 Mo2 O4 86.27(11) . .
O5 Mo2 O4 152.94(10) . .
O21 Mo2 O1 176.18(10) . .
O6 Mo2 O1 79.59(9) . .
O3 Mo2 O1 72.61(9) . .
O5 Mo2 O1 76.75(8) . .
O4 Mo2 O1 76.20(9) . .
O31 Mo3 O2 104.79(11) . .
O31 Mo3 O7 103.86(11) . .
O2 Mo3 O7 151.35(9) . .
O31 Mo3 O8 103.40(11) . .
O2 Mo3 O8 88.00(11) . .
O7 Mo3 O8 85.54(11) . .
O31 Mo3 O5 103.65(11) . .
O2 Mo3 O5 87.91(9) . .
O7 Mo3 O5 85.27(9) . .
O8 Mo3 O5 152.80(10) . .
O31 Mo3 O1 177.94(11) . .
O2 Mo3 O1 73.15(9) . .
O7 Mo3 O1 78.19(9) . .
O8 Mo3 O1 76.68(9) . .
O5 Mo3 O1 76.39(8) . .
O3 Mo4 O3 89.89(13) 7_575 .
O3 Mo4 O2 154.41(9) 7_575 .
O3 Mo4 O2 86.92(9) . .
O3 Mo4 O2 86.92(9) 7_575 7_575
O3 Mo4 O2 154.41(9) . 7_575
O2 Mo4 O2 85.12(13) . 7_575
O3 Mo4 O1 77.77(8) 7_575 .
O3 Mo4 O1 77.77(8) . .
O2 Mo4 O1 76.74(8) . .
O2 Mo4 O1 76.74(8) 7_575 .
O3 Mo4 C3 122.06(9) 7_575 .
O3 Mo4 C3 122.06(9) . .
O2 Mo4 C3 80.45(10) . .
O2 Mo4 C3 80.45(10) 7_575 .
O1 Mo4 C3 148.84(13) . .
O3 Mo4 C2 129.04(10) 7_575 .
O3 Mo4 C2 87.46(11) . .
O2 Mo4 C2 76.20(10) . .
O2 Mo4 C2 114.02(11) 7_575 .
O1 Mo4 C2 149.72(9) . .
C3 Mo4 C2 34.60(10) . .
O3 Mo4 C2 87.46(11) 7_575 7_575
O3 Mo4 C2 129.04(10) . 7_575
O2 Mo4 C2 114.02(11) . 7_575
O2 Mo4 C2 76.20(10) 7_575 7_575
O1 Mo4 C2 149.72(9) . 7_575
C3 Mo4 C2 34.60(10) . 7_575
C2 Mo4 C2 57.01(17) . 7_575
O3 Mo4 C1 97.28(10) 7_575 .
O3 Mo4 C1 73.74(10) . .
O2 Mo4 C1 106.13(10) . .
O2 Mo4 C1 131.85(10) 7_575 .
O1 Mo4 C1 151.10(9) . .
C3 Mo4 C1 56.75(12) . .
C2 Mo4 C1 33.87(10) . .
C2 Mo4 C1 56.25(11) 7_575 .
O3 Mo4 C1 73.74(10) 7_575 7_575
O3 Mo4 C1 97.28(10) . 7_575
O2 Mo4 C1 131.85(10) . 7_575
O2 Mo4 C1 106.13(10) 7_575 7_575
O1 Mo4 C1 151.10(9) . 7_575
C3 Mo4 C1 56.75(12) . 7_575
C2 Mo4 C1 56.25(11) . 7_575
C2 Mo4 C1 33.87(10) 7_575 7_575
C1 Mo4 C1 33.45(16) . 7_575
Mo4 O1 Mo2 93.73(9) . 7_575
Mo4 O1 Mo2 93.73(9) . .
Mo2 O1 Mo2 89.96(9) 7_575 .
Mo4 O1 Mo3 94.12(9) . .
Mo2 O1 Mo3 172.15(13) 7_575 .
Mo2 O1 Mo3 89.708(14) . .
Mo4 O1 Mo3 94.12(9) . 7_575
Mo2 O1 Mo3 89.708(14) 7_575 7_575
Mo2 O1 Mo3 172.15(13) . 7_575
Mo3 O1 Mo3 89.55(9) . 7_575
Mo4 O1 Mo1 179.66(13) . .
Mo2 O1 Mo1 86.03(8) 7_575 .
Mo2 O1 Mo1 86.03(8) . .
Mo3 O1 Mo1 86.13(8) . .
Mo3 O1 Mo1 86.13(8) 7_575 .
Mo3 O2 Mo4 115.97(10) . .
Mo2 O3 Mo4 115.86(10) . .
Mo2 O4 Mo2 117.16(14) . 7_575
Mo2 O5 Mo3 116.98(11) . .
Mo2 O6 Mo1 119.81(11) . .
Mo1 O7 Mo3 120.80(11) . .
Mo3 O8 Mo3 117.06(14) 7_575 .
C1 C1 C2 108.2(2) 7_575 .
C1 C1 C5 126.2(2) 7_575 .
C2 C1 C5 125.5(3) . .
C1 C1 Mo4 73.27(8) 7_575 .
C2 C1 Mo4 71.31(17) . .
C5 C1 Mo4 123.0(2) . .
C1 C2 C3 107.7(3) . .
C1 C2 C4 125.8(4) . .
C3 C2 C4 126.5(3) . .
C1 C2 Mo4 74.82(18) . .
C3 C2 Mo4 70.9(2) . .
C4 C2 Mo4 121.8(2) . .
C2 C3 C2 108.2(4) 7_575 .
C2 C3 C6 125.89(19) 7_575 .
C2 C3 C6 125.89(19) . .
C2 C3 Mo4 74.5(2) 7_575 .
C2 C3 Mo4 74.5(2) . .
C6 C3 Mo4 119.2(3) . .
C211 P1 C311 110.06(12) . .
C211 P1 C311 110.06(12) . 7_565
C311 P1 C311 107.3(2) . 7_565
C211 P1 C111 107.75(19) . .
C311 P1 C111 110.85(13) . .
C311 P1 C111 110.85(13) 7_565 .
C112 C111 C112 120.0(4) . 7_565
C112 C111 P1 119.8(2) . .
C112 C111 P1 119.8(2) 7_565 .
C113 C112 C111 119.1(3) . .
C114 C113 C112 121.2(4) . .
C113 C114 C113 119.4(5) 7_565 .
C212 C211 C212 119.7(4) . 7_565
C212 C211 P1 120.04(19) . .
C212 C211 P1 120.04(19) 7_565 .
C213 C212 C211 120.1(3) . .
C212 C213 C214 120.1(3) . .
C213 C214 C213 119.8(4) . 7_565
C312 C311 C316 120.0(3) . .
C312 C311 P1 120.0(2) . .
C316 C311 P1 119.6(2) . .
C313 C312 C311 119.7(3) . .
C314 C313 C312 120.3(3) . .
C315 C314 C313 120.0(3) . .
C314 C315 C316 120.7(3) . .
C315 C316 C311 119.3(3) . .
O40 C41 C40 121.5(4) . .
O40 C41 C40 121.5(4) . 7_575
C40 C41 C40 116.9(8) . 7_575

loop_
_geom_bond_atom_site_label_1
_geom_bond_atom_site_label_2
_geom_bond_distance
_geom_bond_site_symmetry_2
Mo1 O11 1.673(3) .
Mo1 O7 1.878(2) .
Mo1 O7 1.878(2) 7_575
Mo1 O6 1.923(2) 7_575
Mo1 O6 1.923(2) .
Mo1 O1 2.504(3) .
Mo2 O21 1.679(2) .
Mo2 O6 1.890(2) .
Mo2 O3 1.908(2) .
Mo2 O5 1.928(2) .
Mo2 O4 1.9287(15) .
Mo2 O1 2.3285(19) .
Mo3 O31 1.674(2) .
Mo3 O2 1.870(2) .
Mo3 O7 1.928(2) .
Mo3 O8 1.9317(15) .
Mo3 O5 1.933(2) .
Mo3 O1 2.3391(19) .
Mo4 O3 1.917(2) 7_575
Mo4 O3 1.917(2) .
Mo4 O2 1.974(2) .
Mo4 O2 1.974(2) 7_575
Mo4 O1 2.109(3) .
Mo4 C3 2.357(4) .
Mo4 C2 2.404(3) .
Mo4 C2 2.404(3) 7_575
Mo4 C1 2.449(3) .
Mo4 C1 2.449(3) 7_575
O1 Mo2 2.3285(18) 7_575
O1 Mo3 2.3391(19) 7_575
O4 Mo2 1.9287(15) 7_575
O8 Mo3 1.9316(15) 7_575
C1 C1 1.410(7) 7_575
C1 C2 1.414(4) .
C1 C5 1.474(4) .
C2 C3 1.416(4) .
C2 C4 1.483(5) .
C3 C2 1.416(4) 7_575
C3 C6 1.484(6) .
P1 C211 1.790(4) .
P1 C311 1.792(3) .
P1 C311 1.792(3) 7_565
P1 C111 1.796(4) .
C111 C112 1.390(4) .
C111 C112 1.390(4) 7_565
C112 C113 1.374(5) .
C113 C114 1.371(5) .
C114 C113 1.371(5) 7_565
C211 C212 1.386(4) .
C211 C212 1.386(4) 7_565
C212 C213 1.375(4) .
C213 C214 1.383(4) .
C214 C213 1.383(4) 7_565
C311 C312 1.383(4) .
C311 C316 1.389(4) .
C312 C313 1.376(5) .
C313 C314 1.374(5) .
C314 C315 1.370(5) .
C315 C316 1.376(5) .
O40 C41 1.172(8) .
C40 C41 1.451(6) .
C41 C40 1.451(6) 7_575
